data_7213467
loop_
_publ_author_name
'Moriguchi, Tetsuji'
'Sakata, Kazunori'
'Tsuge, Akihiko'

_publ_section_title
;
 Intra- and intermolecular interactions in substituted
 dithia[3.3]metacyclophanes
;
_journal_issue 6
_journal_name_full 'Journal of the Chemical Society, Perkin Transactions 2'
_journal_page_first 934
_journal_paper_doi 10.1039/b100285f
_journal_year 2001
_chemical_formula_moiety 'C16 H18 N2 S2 '
_chemical_formula_sum 'C16 H18 N2 S2'
_chemical_formula_weight 302.45
_space_group_IT_number 88
_symmetry_cell_setting tetragonal
_symmetry_Int_Tables_number 88
_symmetry_space_group_name_Hall '-I 4ad'
_symmetry_space_group_name_H-M 'I 41/a :2'
_audit_creation_date 'Thu Dec 10 19:14:27 1998'
_audit_creation_method 'from TEXRAY.INF file'
_cell_angle_alpha 90
_cell_angle_beta 90
_cell_angle_gamma 90
_cell_formula_units_Z 16
_cell_length_a 25.166(8)
_cell_length_b 25.166(8)
_cell_length_c 9.246(7)
_cell_measurement_reflns_used 0
_cell_measurement_temperature 93.2
_cell_measurement_theta_max 0.0
_cell_measurement_theta_min 0.0
_cell_volume 5856(5)
_computing_cell_refinement 'MSC/AFC Diffractometer Control'
_computing_data_collection 'MSC/AFC Diffractometer Control'
_computing_data_reduction teXsan
_computing_publication_material teXsan
_computing_structure_refinement teXsan
_diffrn_ambient_temperature 93.2
_diffrn_detector_area_resol_mean 0.010000
_diffrn_measurement_device_type 'Rigaku RAXIS-IV'
_diffrn_radiation_detector 'Imaging Plate'
_diffrn_radiation_monochromator graphite
_diffrn_radiation_source 'Rigaku rotating anode'
_diffrn_radiation_type 'Mo K\a'
_diffrn_radiation_wavelength 0.7107
_diffrn_reflns_av_R_equivalents 0.000
_diffrn_reflns_av_sigmaI/netI 0.022
_diffrn_reflns_limit_h_max 32
_diffrn_reflns_limit_h_min 0
_diffrn_reflns_limit_k_max 32
_diffrn_reflns_limit_k_min 0
_diffrn_reflns_limit_l_max 11
_diffrn_reflns_limit_l_min 0
_diffrn_reflns_number 3309
_diffrn_reflns_reduction_process 'Lp corrections applied'
_diffrn_reflns_theta_max 0.00
_diffrn_reflns_theta_min 0.00
_exptl_absorpt_coefficient_mu 0.355
_exptl_absorpt_correction_type none
_exptl_crystal_colour colourless
_exptl_crystal_density_diffrn 1.372
_exptl_crystal_density_method 'not measured'
_exptl_crystal_description prismatic
_exptl_crystal_F_000 2560.00
_exptl_crystal_size_max 0.500
_exptl_crystal_size_mid 0.500
_exptl_crystal_size_min 0.400
_reflns_number_gt 3021
_reflns_number_total 3309
_reflns_observed_criterion >2.0sigma(I)
_cod_data_source_file b100285fsup1.cif
_cod_data_source_block diaminodithia[3.3]MCP
_cod_depositor_comments
;
The following automatic conversions were performed:
'_atom_site_calc_flags' tag replaced with '_atom_site_calc_flag' tag
as specified in the replacement file
'cod-tools/trunk/perl-scripts/inputs/replacement_tags.lst'.

'_atom_type_scat_imag'
tag replaced with '_atom_type_scat_dispersion_imag' tag as specified
in the replacement file
'cod-tools/trunk/perl-scripts/inputs/replacement_tags.lst'.

Automatic conversion script
Id: cif_correct_tags 3137 2015-03-23 15:08:43Z antanas 
;
_cod_original_cell_volume 5856.0898
_cod_original_sg_symbol_H-M 'I 41/a       '
_cod_original_formula_sum 'C16 H18 N2 S2 '
_cod_database_code 7213467

loop_
_symmetry_equiv_pos_as_xyz
x,y,z
-x,1/2-y,z
1/4+y,1/4-x,1/4+z
-x,-y,-z
x,1/2+y,-z
1/4-y,3/4+x,3/4+z
1/4+y,3/4-x,3/4-z
1/4-y,1/4+x,1/4-z
1/2+x,1/2+y,1/2+z
1/2-x,-y,1/2+z
3/4-y,1/4+x,1/4+z
3/4+y,3/4-x,3/4+z
1/2-x,1/2-y,1/2-z
1/2+x,y,1/2-z
3/4+y,1/4-x,1/4-z
3/4-y,3/4+x,3/4-z

loop_
_atom_site_label
_atom_site_type_symbol
_atom_site_fract_x
_atom_site_fract_y
_atom_site_fract_z
_atom_site_U_iso_or_equiv
_atom_site_adp_type
_atom_site_occupancy
_atom_site_calc_flag
S(1) S 0.58054(2) 0.29055(2) 0.05512(6) 0.0188(1) Uani 1.00 d
S(2) S 0.63600(2) 0.39671(2) 0.57371(6) 0.0181(1) Uani 1.00 d
N(1) N 0.54943(7) 0.32642(7) 0.3935(2) 0.0149(4) Uani 1.00 d
N(2) N 0.67224(7) 0.33531(7) 0.2682(2) 0.0174(4) Uani 1.00 d
C(1) C 0.62429(9) 0.34136(9) -0.0231(3) 0.0202(5) Uani 1.00 d
C(2) C 0.51641(9) 0.32313(9) 0.0879(3) 0.0193(5) Uani 1.00 d
C(3) C 0.51771(8) 0.37329(8) 0.1779(2) 0.0150(5) Uani 1.00 d
C(4) C 0.49902(8) 0.42014(9) 0.1158(3) 0.0185(5) Uani 1.00 d
C(5) C 0.50254(8) 0.46823(8) 0.1895(3) 0.0188(5) Uani 1.00 d
C(6) C 0.52770(8) 0.46940(8) 0.3250(2) 0.0168(5) Uani 1.00 d
C(7) C 0.54583(8) 0.42317(8) 0.3919(2) 0.0135(5) Uani 1.00 d
C(8) C 0.53813(7) 0.37401(8) 0.3211(2) 0.0131(5) Uani 1.00 d
C(9) C 0.57147(8) 0.42838(9) 0.5408(2) 0.0173(5) Uani 1.00 d
C(10) C 0.68375(9) 0.42942(9) 0.4513(3) 0.0203(5) Uani 1.00 d
C(11) C 0.66806(8) 0.43137(8) 0.2924(2) 0.0153(5) Uani 1.00 d
C(12) C 0.66155(8) 0.48059(8) 0.2266(3) 0.0178(5) Uani 1.00 d
C(13) C 0.64315(9) 0.48541(8) 0.0840(3) 0.0199(5) Uani 1.00 d
C(14) C 0.62971(8) 0.43939(9) 0.0081(3) 0.0182(5) Uani 1.00 d
C(15) C 0.63706(8) 0.38926(8) 0.0693(2) 0.0148(5) Uani 1.00 d
C(16) C 0.65850(8) 0.38478(8) 0.2109(2) 0.0141(5) Uani 1.00 d
H(1) H 0.608(1) 0.353(1) -0.120(3) 0.028(7) Uiso 1.00 calc
H(2) H 0.658(1) 0.319(1) -0.041(3) 0.028(7) Uiso 1.00 calc
H(3) H 0.4997(10) 0.3298(10) -0.009(3) 0.020(6) Uiso 1.00 calc
H(4) H 0.496(1) 0.293(1) 0.136(3) 0.032(8) Uiso 1.00 calc
H(5) H 0.482(1) 0.420(1) 0.011(3) 0.034(8) Uiso 1.00 calc
H(6) H 0.489(1) 0.502(1) 0.144(3) 0.023(7) Uiso 1.00 calc
H(7) H 0.5335(10) 0.504(1) 0.376(3) 0.021(6) Uiso 1.00 calc
H(8) H 0.576(1) 0.330(1) 0.460(3) 0.036(8) Uiso 1.00 calc
H(9) H 0.554(1) 0.298(1) 0.337(3) 0.022(7) Uiso 1.00 calc
H(10) H 0.576(1) 0.468(1) 0.566(3) 0.028(7) Uiso 1.00 calc
H(11) H 0.549(1) 0.410(1) 0.617(3) 0.023(7) Uiso 1.00 calc
H(12) H 0.692(1) 0.468(1) 0.489(3) 0.031(7) Uiso 1.00 calc
H(13) H 0.718(1) 0.408(1) 0.469(3) 0.033(8) Uiso 1.00 calc
H(14) H 0.671(1) 0.511(1) 0.285(3) 0.027(7) Uiso 1.00 calc
H(15) H 0.638(1) 0.524(1) 0.037(3) 0.028(7) Uiso 1.00 calc
H(16) H 0.614(1) 0.441(1) -0.095(4) 0.042(9) Uiso 1.00 calc
H(17) H 0.652(1) 0.310(1) 0.233(3) 0.036(8) Uiso 1.00 calc
H(18) H 0.674(1) 0.334(1) 0.370(4) 0.045(9) Uiso 1.00 calc

loop_
_atom_site_aniso_label
_atom_site_aniso_U_11
_atom_site_aniso_U_22
_atom_site_aniso_U_33
_atom_site_aniso_U_12
_atom_site_aniso_U_13
_atom_site_aniso_U_23
S(1) 0.0244(3) 0.0118(2) 0.0202(3) -0.0051(2) 0.0062(2) -0.0038(2)
S(2) 0.0156(2) 0.0228(3) 0.0159(3) 0.0012(2) -0.0015(2) 0.0005(2)
N(1) 0.0165(8) 0.0104(8) 0.0178(9) 0.0012(6) 0.0003(7) -0.0014(7)
N(2) 0.0182(9) 0.0128(8) 0.0211(10) 0.0031(7) 0.0018(7) 0.0018(7)
C(1) 0.024(1) 0.018(1) 0.019(1) -0.0064(8) 0.0056(9) -0.0016(9)
C(2) 0.019(1) 0.018(1) 0.020(1) -0.0070(8) -0.0006(9) -0.0036(9)
C(3) 0.0121(9) 0.0157(9) 0.0172(10) -0.0038(7) -0.0004(8) -0.0013(8)
C(4) 0.0138(9) 0.020(1) 0.021(1) -0.0026(8) -0.0019(8) 0.0043(9)
C(5) 0.0144(10) 0.0153(10) 0.027(1) 0.0006(8) 0.0000(9) 0.0056(9)
C(6) 0.0130(9) 0.0122(9) 0.025(1) -0.0003(7) 0.0030(8) -0.0012(8)
C(7) 0.0087(8) 0.0137(9) 0.018(1) -0.0010(7) 0.0011(7) -0.0019(8)
C(8) 0.0095(8) 0.0130(9) 0.0167(10) -0.0008(7) 0.0023(7) -0.0002(8)
C(9) 0.0139(9) 0.020(1) 0.018(1) 0.0000(8) 0.0014(8) -0.0045(8)
C(10) 0.0136(10) 0.026(1) 0.021(1) -0.0030(8) -0.0003(8) -0.0044(9)
C(11) 0.0103(9) 0.0165(10) 0.019(1) -0.0012(7) 0.0037(8) -0.0029(8)
C(12) 0.0160(10) 0.0112(9) 0.026(1) -0.0009(8) 0.0060(9) -0.0032(8)
C(13) 0.019(1) 0.0121(9) 0.029(1) 0.0032(8) 0.0052(9) 0.0028(9)
C(14) 0.0154(10) 0.019(1) 0.021(1) -0.0009(8) 0.0031(8) 0.0028(8)
C(15) 0.0146(9) 0.0126(9) 0.0172(10) -0.0018(7) 0.0039(8) -0.0011(8)
C(16) 0.0099(9) 0.0129(9) 0.019(1) 0.0013(7) 0.0049(8) 0.0006(8)

loop_
_atom_type_symbol
_atom_type_description
_atom_type_scat_dispersion_real
_atom_type_scat_dispersion_imag
_atom_type_scat_source
C C 0.003 0.002
;International Tables for Crystallography
(1992, Vol. C, Tables 4.2.6.8 and 6.1.1.1)
;
H H 0.000 0.000
;International Tables for Crystallography
(1992, Vol. C, Table 6.1.1.2)
;
N N 0.006 0.003
;International Tables for Crystallography
(1992, Vol. C, Tables 4.2.6.8 and 6.1.1.1)
;
S S 0.125 0.123
;International Tables for Crystallography
(1992, Vol. C, Tables 4.2.6.8 and 6.1.1.1)
;

loop_
_geom_angle_atom_site_label_1
_geom_angle_atom_site_label_2
_geom_angle_atom_site_label_3
_geom_angle
_geom_angle_site_symmetry_1
_geom_angle_site_symmetry_2
_geom_angle_site_symmetry_3
_geom_angle_publ_flag
C(1) S(1) C(2) 106.3(1) 1_555 1_555 1_555 yes
C(9) S(2) C(10) 106.3(1) 1_555 1_555 1_555 yes
C(8) N(1) H(8) 112(1) 1_555 1_555 1_555 no
C(8) N(1) H(9) 115(1) 1_555 1_555 1_555 no
H(8) N(1) H(9) 112(2) 1_555 1_555 1_555 no
C(16) N(2) H(17) 111(1) 1_555 1_555 1_555 no
C(16) N(2) H(18) 115(1) 1_555 1_555 1_555 no
H(17) N(2) H(18) 111(2) 1_555 1_555 1_555 no
S(1) C(1) C(15) 117.4(2) 1_555 1_555 1_555 yes
S(1) C(1) H(1) 107(1) 1_555 1_555 1_555 no
S(1) C(1) H(2) 100(1) 1_555 1_555 1_555 no
C(15) C(1) H(1) 110(1) 1_555 1_555 1_555 no
C(15) C(1) H(2) 109(1) 1_555 1_555 1_555 no
H(1) C(1) H(2) 110(2) 1_555 1_555 1_555 no
S(1) C(2) C(3) 116.4(1) 1_555 1_555 1_555 yes
S(1) C(2) H(3) 107(1) 1_555 1_555 1_555 no
S(1) C(2) H(4) 100(1) 1_555 1_555 1_555 no
C(3) C(2) H(3) 111(1) 1_555 1_555 1_555 no
C(3) C(2) H(4) 113(1) 1_555 1_555 1_555 no
H(3) C(2) H(4) 107(2) 1_555 1_555 1_555 no
C(2) C(3) C(4) 118.2(2) 1_555 1_555 1_555 yes
C(2) C(3) C(8) 122.1(2) 1_555 1_555 1_555 yes
C(4) C(3) C(8) 119.7(2) 1_555 1_555 1_555 yes
C(3) C(4) C(5) 120.8(2) 1_555 1_555 1_555 yes
C(3) C(4) H(5) 120(1) 1_555 1_555 1_555 no
C(5) C(4) H(5) 118(1) 1_555 1_555 1_555 no
C(4) C(5) C(6) 118.9(2) 1_555 1_555 1_555 yes
C(4) C(5) H(6) 120(1) 1_555 1_555 1_555 no
C(6) C(5) H(6) 120(1) 1_555 1_555 1_555 no
C(5) C(6) C(7) 121.7(2) 1_555 1_555 1_555 yes
C(5) C(6) H(7) 120(1) 1_555 1_555 1_555 no
C(7) C(6) H(7) 118(1) 1_555 1_555 1_555 no
C(6) C(7) C(8) 118.7(2) 1_555 1_555 1_555 yes
C(6) C(7) C(9) 117.8(2) 1_555 1_555 1_555 yes
C(8) C(7) C(9) 123.5(2) 1_555 1_555 1_555 yes
N(1) C(8) C(3) 120.5(2) 1_555 1_555 1_555 yes
N(1) C(8) C(7) 119.9(2) 1_555 1_555 1_555 yes
C(3) C(8) C(7) 119.5(2) 1_555 1_555 1_555 yes
S(2) C(9) C(7) 119.1(1) 1_555 1_555 1_555 yes
S(2) C(9) H(10) 106(1) 1_555 1_555 1_555 no
S(2) C(9) H(11) 100(1) 1_555 1_555 1_555 no
C(7) C(9) H(10) 109(1) 1_555 1_555 1_555 no
C(7) C(9) H(11) 110(1) 1_555 1_555 1_555 no
H(10) C(9) H(11) 109(2) 1_555 1_555 1_555 no
S(2) C(10) C(11) 116.0(1) 1_555 1_555 1_555 yes
S(2) C(10) H(12) 109(1) 1_555 1_555 1_555 no
S(2) C(10) H(13) 102(1) 1_555 1_555 1_555 no
C(11) C(10) H(12) 109(1) 1_555 1_555 1_555 no
C(11) C(10) H(13) 112(1) 1_555 1_555 1_555 no
H(12) C(10) H(13) 105(2) 1_555 1_555 1_555 no
C(10) C(11) C(12) 118.8(2) 1_555 1_555 1_555 yes
C(10) C(11) C(16) 122.1(2) 1_555 1_555 1_555 yes
C(12) C(11) C(16) 119.0(2) 1_555 1_555 1_555 yes
C(11) C(12) C(13) 121.9(2) 1_555 1_555 1_555 yes
C(11) C(12) H(14) 115(1) 1_555 1_555 1_555 no
C(13) C(12) H(14) 122(1) 1_555 1_555 1_555 no
C(12) C(13) C(14) 118.7(2) 1_555 1_555 1_555 yes
C(12) C(13) H(15) 119(1) 1_555 1_555 1_555 no
C(14) C(13) H(15) 121(1) 1_555 1_555 1_555 no
C(13) C(14) C(15) 120.9(2) 1_555 1_555 1_555 yes
C(13) C(14) H(16) 121(1) 1_555 1_555 1_555 no
C(15) C(14) H(16) 117(1) 1_555 1_555 1_555 no
C(1) C(15) C(14) 117.6(2) 1_555 1_555 1_555 yes
C(1) C(15) C(16) 122.6(2) 1_555 1_555 1_555 yes
C(14) C(15) C(16) 119.7(2) 1_555 1_555 1_555 yes
N(2) C(16) C(11) 119.6(2) 1_555 1_555 1_555 yes
N(2) C(16) C(15) 121.0(2) 1_555 1_555 1_555 yes
C(11) C(16) C(15) 119.3(2) 1_555 1_555 1_555 yes

loop_
_geom_bond_atom_site_label_1
_geom_bond_atom_site_label_2
_geom_bond_distance
_geom_bond_site_symmetry_1
_geom_bond_site_symmetry_2
_geom_bond_publ_flag
S(1) C(1) 1.836(2) 1_555 1_555 yes
S(1) C(2) 1.835(2) 1_555 1_555 yes
S(2) C(9) 1.835(2) 1_555 1_555 yes
S(2) C(10) 1.844(2) 1_555 1_555 yes
N(1) C(8) 1.401(3) 1_555 1_555 yes
N(2) C(16) 1.397(3) 1_555 1_555 yes
C(1) C(15) 1.512(3) 1_555 1_555 yes
C(2) C(3) 1.512(3) 1_555 1_555 yes
C(3) C(4) 1.393(3) 1_555 1_555 yes
C(3) C(8) 1.421(3) 1_555 1_555 yes
C(4) C(5) 1.392(3) 1_555 1_555 yes
C(5) C(6) 1.404(3) 1_555 1_555 yes
C(6) C(7) 1.395(3) 1_555 1_555 yes
C(7) C(8) 1.413(3) 1_555 1_555 yes
C(7) C(9) 1.526(3) 1_555 1_555 yes
C(10) C(11) 1.522(3) 1_555 1_555 yes
C(11) C(12) 1.390(3) 1_555 1_555 yes
C(11) C(16) 1.414(3) 1_555 1_555 yes
C(12) C(13) 1.402(3) 1_555 1_555 yes
C(13) C(14) 1.396(3) 1_555 1_555 yes
C(14) C(15) 1.395(3) 1_555 1_555 yes
C(15) C(16) 1.421(3) 1_555 1_555 yes

loop_
_geom_contact_atom_site_label_1
_geom_contact_atom_site_label_2
_geom_contact_distance
_geom_contact_site_symmetry_1
_geom_contact_site_symmetry_2
S(1) N(1) 3.592(2) 1_555 15_555
N(1) N(1) 3.257(3) 1_555 15_555
N(1) N(1) 3.257(3) 1_555 16_545
N(1) C(3) 3.434(3) 1_555 15_555
N(1) C(8) 3.455(3) 1_555 15_555
N(1) C(2) 3.461(3) 1_555 15_555
N(2) C(7) 3.403(3) 1_555 15_555
N(2) C(6) 3.406(3) 1_555 15_555
N(2) C(6) 3.568(3) 1_555 11_644
C(12) C(15) 3.485(3) 1_555 4_565
C(12) C(14) 3.597(3) 1_555 4_565
C(12) C(16) 3.597(3) 1_555 4_565

loop_
_geom_torsion_atom_site_label_1
_geom_torsion_atom_site_label_2
_geom_torsion_atom_site_label_3
_geom_torsion_atom_site_label_4
_geom_torsion
_geom_torsion_site_symmetry_1
_geom_torsion_site_symmetry_2
_geom_torsion_site_symmetry_3
_geom_torsion_site_symmetry_4
_geom_torsion_publ_flag
S(1) C(1) C(15) C(14) -129.2(2) 1_555 1_555 1_555 1_555 yes
S(1) C(1) C(15) C(16) 54.1(3) 1_555 1_555 1_555 1_555 yes
S(1) C(2) C(3) C(4) 120.2(2) 1_555 1_555 1_555 1_555 yes
S(1) C(2) C(3) C(8) -58.7(2) 1_555 1_555 1_555 1_555 yes
S(2) C(9) C(7) C(6) -130.2(2) 1_555 1_555 1_555 1_555 yes
S(2) C(9) C(7) C(8) 51.8(3) 1_555 1_555 1_555 1_555 yes
S(2) C(10) C(11) C(12) 118.7(2) 1_555 1_555 1_555 1_555 yes
S(2) C(10) C(11) C(16) -59.5(2) 1_555 1_555 1_555 1_555 yes
N(1) C(8) C(3) C(2) -11.1(3) 1_555 1_555 1_555 1_555 yes
N(1) C(8) C(3) C(4) 170.1(2) 1_555 1_555 1_555 1_555 yes
N(1) C(8) C(7) C(6) -171.6(2) 1_555 1_555 1_555 1_555 yes
N(1) C(8) C(7) C(9) 6.4(3) 1_555 1_555 1_555 1_555 yes
N(2) C(16) C(11) C(10) -11.1(3) 1_555 1_555 1_555 1_555 yes
N(2) C(16) C(11) C(12) 170.7(2) 1_555 1_555 1_555 1_555 yes
N(2) C(16) C(15) C(1) 4.4(3) 1_555 1_555 1_555 1_555 yes
N(2) C(16) C(15) C(14) -172.3(2) 1_555 1_555 1_555 1_555 yes
C(1) S(1) C(2) C(3) -54.2(2) 1_555 1_555 1_555 1_555 yes
C(1) C(15) C(14) C(13) -176.8(2) 1_555 1_555 1_555 1_555 yes
C(1) C(15) C(16) C(11) -178.3(2) 1_555 1_555 1_555 1_555 yes
C(2) S(1) C(1) C(15) 62.6(2) 1_555 1_555 1_555 1_555 yes
C(2) C(3) C(4) C(5) -175.6(2) 1_555 1_555 1_555 1_555 yes
C(2) C(3) C(8) C(7) 170.4(2) 1_555 1_555 1_555 1_555 yes
C(3) C(4) C(5) C(6) 3.2(3) 1_555 1_555 1_555 1_555 yes
C(3) C(8) C(7) C(6) 6.9(3) 1_555 1_555 1_555 1_555 yes
C(3) C(8) C(7) C(9) -175.1(2) 1_555 1_555 1_555 1_555 yes
C(4) C(3) C(8) C(7) -8.4(3) 1_555 1_555 1_555 1_555 yes
C(4) C(5) C(6) C(7) -4.6(3) 1_555 1_555 1_555 1_555 yes
C(5) C(4) C(3) C(8) 3.3(3) 1_555 1_555 1_555 1_555 yes
C(5) C(6) C(7) C(8) -0.5(3) 1_555 1_555 1_555 1_555 yes
C(5) C(6) C(7) C(9) -178.5(2) 1_555 1_555 1_555 1_555 yes
C(7) C(9) S(2) C(10) 63.3(2) 1_555 1_555 1_555 1_555 yes
C(9) S(2) C(10) C(11) -52.4(2) 1_555 1_555 1_555 1_555 yes
C(10) C(11) C(12) C(13) -174.9(2) 1_555 1_555 1_555 1_555 yes
C(10) C(11) C(16) C(15) 171.5(2) 1_555 1_555 1_555 1_555 yes
C(11) C(12) C(13) C(14) 1.8(3) 1_555 1_555 1_555 1_555 yes
C(11) C(16) C(15) C(14) 5.1(3) 1_555 1_555 1_555 1_555 yes
C(12) C(11) C(16) C(15) -6.7(3) 1_555 1_555 1_555 1_555 yes
C(12) C(13) C(14) C(15) -3.5(3) 1_555 1_555 1_555 1_555 yes
C(13) C(12) C(11) C(16) 3.3(3) 1_555 1_555 1_555 1_555 yes
C(13) C(14) C(15) C(16) 0.0(3) 1_555 1_555 1_555 1_555 yes
